data_7029740
loop_
_publ_author_name
'Mol\<canov, Kre\<simir'
'Juri\'c, Marijana'
'Koji\'c-Prodi\'c, Biserka'

_publ_section_title
;
 A novel type of coordination mode of chloranilic acid leading to the
 formation of polymeric coordination ribbon in the series of mixed-ligand
 copper(ii) complexes with 1,10-phenanthroline.
;
_journal_issue 19
_journal_name_full 'Dalton transactions (Cambridge, England : 2003)'
_journal_page_first 7208
_journal_page_last 7218
_journal_paper_doi 10.1039/c3dt53332h
_journal_volume 43
_journal_year 2014
_chemical_formula_moiety 'C31 H30 Cl2 Cu1 N4 O5'
_chemical_formula_sum 'C31 H20 Cl2 Cu N4 O5'
_chemical_formula_weight 662.98
_space_group_IT_number 15
_symmetry_cell_setting monoclinic
_symmetry_space_group_name_Hall '-C 2yc'
_symmetry_space_group_name_H-M 'C 1 2/c 1'
_audit_creation_date 2013-03-06T15:26:17-00:00
_audit_creation_method 'WinGX routine CIF_UPDATE'
_cell_angle_alpha 90
_cell_angle_beta 111.011(6)
_cell_angle_gamma 90
_cell_formula_units_Z 4
_cell_length_a 12.3532(6)
_cell_length_b 15.0096(7)
_cell_length_c 16.3027(8)
_cell_measurement_reflns_used 3458
_cell_measurement_temperature 293(2)
_cell_measurement_theta_max 75.5701
_cell_measurement_theta_min 2.9012
_cell_volume 2821.8(3)
_computing_cell_refinement
;
        CrysAlisPro, Agilent Technologies,
        Version 1.171.35.21 (release 20-01-2012 CrysAlis171 .NET)
        (compiled Jan 23 2012,18:06:46)
;
_computing_data_collection
;
        CrysAlisPro, Agilent Technologies,
        Version 1.171.35.21 (release 20-01-2012 CrysAlis171 .NET)
        (compiled Jan 23 2012,18:06:46)
;
_computing_data_reduction
;
        CrysAlisPro, Agilent Technologies,
        Version 1.171.35.21 (release 20-01-2012 CrysAlis171 .NET)
        (compiled Jan 23 2012,18:06:46)
;
_computing_molecular_graphics 'Ortep-3 for Windows (Farrugia, 1997)'
_computing_publication_material 'WinGX publication routines (Farrugia, 1999)'
_computing_structure_refinement 'SHELXL-97 (Sheldrick, 1997)'
_computing_structure_solution 'SHELXS-86 (Sheldrick, 1986)'
_diffrn_ambient_temperature 293(2)
_diffrn_measured_fraction_theta_full 0.957
_diffrn_measured_fraction_theta_max 0.957
_diffrn_measurement_device_type 'Xcalibur, Ruby, Nova'
_diffrn_measurement_method 'CCD, \w scans'
_diffrn_radiation_probe x-ray
_diffrn_radiation_type CuK\a
_diffrn_radiation_wavelength 1.54179
_diffrn_reflns_av_R_equivalents 0.0448
_diffrn_reflns_limit_h_max 15
_diffrn_reflns_limit_h_min -15
_diffrn_reflns_limit_k_max 18
_diffrn_reflns_limit_k_min -16
_diffrn_reflns_limit_l_max 16
_diffrn_reflns_limit_l_min -20
_diffrn_reflns_number 6044
_diffrn_reflns_theta_full 75.75
_diffrn_reflns_theta_max 75.75
_diffrn_reflns_theta_min 4.84
_exptl_absorpt_coefficient_mu 3.255
_exptl_absorpt_correction_T_max 1
_exptl_absorpt_correction_T_min 0.23678
_exptl_absorpt_correction_type multi-scan
_exptl_crystal_colour 'dark red'
_exptl_crystal_density_diffrn 1.561
_exptl_crystal_density_method 'not measured'
_exptl_crystal_description prism
_exptl_crystal_F_000 1348
_exptl_crystal_size_max 0.16
_exptl_crystal_size_mid 0.10
_exptl_crystal_size_min 0.06
_refine_diff_density_max 0.526
_refine_diff_density_min -0.637
_refine_ls_extinction_method none
_refine_ls_goodness_of_fit_ref 1.132
_refine_ls_hydrogen_treatment mixed
_refine_ls_matrix_type full
_refine_ls_number_parameters 207
_refine_ls_number_reflns 2815
_refine_ls_number_restraints 9
_refine_ls_restrained_S_all 1.189
_refine_ls_R_factor_gt 0.0467
_refine_ls_shift/su_max 0
_refine_ls_structure_factor_coef Fsqd
_refine_ls_weighting_details 'calc w=1/[\s^2^(Fo^2^)+(0.0813P)^2^+1.8711P] where P=(Fo^2^+2Fc^2^)/3'
_refine_ls_weighting_scheme calc
_refine_ls_wR_factor_ref 0.151
_reflns_number_gt 2417
_reflns_number_total 2815
_reflns_threshold_expression >2sigma(I)
_cod_data_source_file c3dt53332h1.cif
_cod_data_source_block cu-h2ca-56
_cod_depositor_comments
;Adding full bibliography for
 ./tmp-cod-update-bibliographies-12899/cifs/7029740.cif.
;
_cod_original_cell_volume 2821.8(2)
_cod_database_code 7029740

loop_
_symmetry_equiv_pos_as_xyz
'x, y, z'
'-x, y, -z+1/2'
'x+1/2, y+1/2, z'
'-x+1/2, y+1/2, -z+1/2'
'-x, -y, -z'
'x, -y, z-1/2'
'-x+1/2, -y+1/2, -z'
'x+1/2, -y+1/2, z-1/2'

loop_
_atom_site_label
_atom_site_type_symbol
_atom_site_fract_x
_atom_site_fract_y
_atom_site_fract_z
_atom_site_U_iso_or_equiv
_atom_site_adp_type
_atom_site_occupancy
_atom_site_calc_flag
_atom_site_refinement_flags
Cu1 Cu 0.5 0.31948(4) 0.25 0.0385(2) Uani 1 d S
Cl1 Cl 0.76681(7) 0.58774(6) 0.37112(5) 0.0569(3) Uani 1 d .
O1 O 0.6084(2) 0.43286(15) 0.30767(14) 0.0497(5) Uani 1 d .
O2 O 0.6148(2) 0.74455(16) 0.29296(16) 0.0580(6) Uani 1 d .
C1 C 0.5639(2) 0.50843(19) 0.28182(16) 0.0391(6) Uani 1 d .
C2 C 0.6206(3) 0.5885(2) 0.30419(18) 0.0418(6) Uani 1 d .
C3 C 0.5664(3) 0.67171(19) 0.27675(18) 0.0411(6) Uani 1 d .
N1 N 0.5628(2) 0.31448(17) 0.15174(15) 0.0393(5) Uani 1 d .
C7 C 0.6512(3) 0.3608(2) 0.1461(2) 0.0488(7) Uani 1 d .
H7 H 0.6927 0.3977 0.1926 0.059 Uiso 1 calc R
C8 C 0.6844(3) 0.3563(3) 0.0730(2) 0.0540(8) Uani 1 d .
H8 H 0.746 0.3906 0.0707 0.065 Uiso 1 calc R
C9 C 0.6257(3) 0.3012(3) 0.0046(2) 0.0512(7) Uani 1 d .
H9 H 0.6474 0.2976 -0.0444 0.061 Uiso 1 calc R
C10 C 0.5327(3) 0.2503(2) 0.00873(18) 0.0454(7) Uani 1 d .
C11 C 0.5033(2) 0.25989(19) 0.08405(17) 0.0392(6) Uani 1 d .
C12 C 0.4665(4) 0.1900(3) -0.0592(2) 0.0570(8) Uani 1 d .
H12 H 0.4861 0.1828 -0.1088 0.068 Uiso 1 calc R
N2 N 0.6188(2) 0.22441(17) 0.33559(16) 0.0434(5) Uani 1 d .
C13 C 0.7079(3) 0.1810(2) 0.3288(2) 0.0540(8) Uani 1 d .
H13 H 0.7271 0.1905 0.2794 0.065 Uiso 1 calc R
C14 C 0.7751(3) 0.1210(3) 0.3931(3) 0.0624(9) Uani 1 d .
H14 H 0.8368 0.091 0.3855 0.075 Uiso 1 calc R
C15 C 0.7493(3) 0.1070(3) 0.4666(2) 0.0608(9) Uani 1 d .
H15 H 0.7936 0.0677 0.5096 0.073 Uiso 1 calc R
C16 C 0.6555(3) 0.1523(2) 0.4773(2) 0.0486(7) Uani 1 d .
C17 C 0.5924(3) 0.21056(19) 0.40882(17) 0.0399(6) Uani 1 d .
C18 C 0.6229(4) 0.1437(3) 0.5526(2) 0.0602(9) Uani 1 d .
H18 H 0.6644 0.1055 0.5978 0.072 Uiso 1 calc R
O3 O 0.5809(6) 0.9262(5) 0.2693(6) 0.107(3) Uani 0.5 d PD
H3 H 0.5792 0.8935 0.3091 0.16 Uiso 0.5 calc PR
C19 C 0.5 0.9774(6) 0.25 0.132(4) Uani 1 d SD
H19A H 0.5 1.0387(9) 0.25 0.2 Uiso 1 d SD
H19B H 0.446(4) 0.949(4) 0.198(3) 0.2 Uiso 0.5 d PD
H19C H 0.465(5) 0.961(3) 0.293(4) 0.2 Uiso 0.5 d PD

loop_
_atom_site_aniso_label
_atom_site_aniso_U_11
_atom_site_aniso_U_22
_atom_site_aniso_U_33
_atom_site_aniso_U_23
_atom_site_aniso_U_13
_atom_site_aniso_U_12
Cu1 0.0469(4) 0.0359(3) 0.0323(3) 0 0.0137(2) 0
Cl1 0.0469(4) 0.0618(5) 0.0545(5) -0.0003(3) 0.0091(3) 0.0000(3)
O1 0.0627(12) 0.0353(11) 0.0457(11) 0.0017(8) 0.0130(9) 0.0048(9)
O2 0.0680(15) 0.0385(12) 0.0618(14) -0.0028(10) 0.0163(12) -0.0116(10)
C1 0.0531(16) 0.0328(13) 0.0329(12) 0.0002(9) 0.0172(11) 0.0020(11)
C2 0.0466(14) 0.0399(15) 0.0371(13) -0.0015(10) 0.0128(11) 0.0005(12)
C3 0.0560(17) 0.0349(14) 0.0359(13) -0.0014(10) 0.0209(12) -0.0043(12)
N1 0.0441(12) 0.0424(13) 0.0318(10) 0.0006(9) 0.0142(9) 0.0013(10)
C7 0.0490(15) 0.0517(18) 0.0444(15) 0.0017(13) 0.0151(12) -0.0074(14)
C8 0.0513(17) 0.062(2) 0.0508(17) 0.0067(15) 0.0210(14) -0.0026(15)
C9 0.0561(17) 0.062(2) 0.0394(14) 0.0084(13) 0.0221(13) 0.0080(15)
C10 0.0516(16) 0.0494(17) 0.0341(13) 0.0036(11) 0.0142(12) 0.0059(13)
C11 0.0461(14) 0.0375(14) 0.0316(12) 0.0041(10) 0.0109(10) 0.0069(11)
C12 0.075(2) 0.062(2) 0.0342(14) -0.0039(13) 0.0194(14) 0.0021(17)
N2 0.0509(13) 0.0409(13) 0.0390(12) -0.0008(9) 0.0169(10) 0.0009(10)
C13 0.0602(19) 0.053(2) 0.0539(18) -0.0039(14) 0.0270(15) 0.0053(15)
C14 0.0605(19) 0.057(2) 0.071(2) -0.0022(17) 0.0258(16) 0.0123(17)
C15 0.0622(19) 0.0512(19) 0.0600(19) 0.0045(15) 0.0108(15) 0.0125(16)
C16 0.0560(17) 0.0419(15) 0.0426(15) 0.0025(12) 0.0113(13) -0.0003(13)
C17 0.0479(14) 0.0353(14) 0.0343(12) 0.0001(10) 0.0120(11) -0.0042(11)
C18 0.076(2) 0.057(2) 0.0416(16) 0.0093(14) 0.0133(15) 0.0097(18)
O3 0.087(5) 0.067(4) 0.139(7) 0.011(4) 0.008(5) 0.005(4)
C19 0.116(7) 0.071(5) 0.193(12) 0 0.035(7) 0

loop_
_atom_type_symbol
_atom_type_description
_atom_type_scat_dispersion_real
_atom_type_scat_dispersion_imag
_atom_type_scat_source
C C 0.018 0.009 'International Tables Vol C Tables 4.2.6.8 and 6.1.1.4'
H H 0 0 'International Tables Vol C Tables 4.2.6.8 and 6.1.1.4'
Cl Cl 0.364 0.702 'International Tables Vol C Tables 4.2.6.8 and 6.1.1.4'
Cu Cu -1.965 0.589 'International Tables Vol C Tables 4.2.6.8 and 6.1.1.4'
N N 0.031 0.018 'International Tables Vol C Tables 4.2.6.8 and 6.1.1.4'
O O 0.049 0.032 'International Tables Vol C Tables 4.2.6.8 and 6.1.1.4'

loop_
_geom_angle_atom_site_label_1
_geom_angle_atom_site_label_2
_geom_angle_atom_site_label_3
_geom_angle
_geom_angle_site_symmetry_1
_geom_angle_site_symmetry_3
N1 Cu1 N1 175.73(14) . 2_655
N1 Cu1 N2 80.10(10) . 2_655
N1 Cu1 N2 97.06(9) 2_655 2_655
N1 Cu1 N2 97.06(9) . .
N1 Cu1 N2 80.09(10) 2_655 .
N2 Cu1 N2 97.33(14) 2_655 .
N1 Cu1 O1 91.16(10) . .
N1 Cu1 O1 92.20(9) 2_655 .
N2 Cu1 O1 166.52(9) 2_655 .
N2 Cu1 O1 93.88(9) . .
N1 Cu1 O1 92.20(9) . 2_655
N1 Cu1 O1 91.16(9) 2_655 2_655
N2 Cu1 O1 93.88(9) 2_655 2_655
N2 Cu1 O1 166.52(9) . 2_655
O1 Cu1 O1 76.10(12) . 2_655
C1 O1 Cu1 115.7(2) . .
O1 C1 C2 125.3(3) . .
O1 C1 C1 116.12(17) . 2_655
C2 C1 C1 118.59(17) . 2_655
C1 C2 C3 123.5(3) . .
C1 C2 Cl1 118.4(2) . .
C3 C2 Cl1 118.1(2) . .
O2 C3 C2 125.4(3) . .
O2 C3 C3 117.0(2) . 2_655
C2 C3 C3 117.52(18) . 2_655
C7 N1 C11 118.6(3) . .
C7 N1 Cu1 126.7(2) . .
C11 N1 Cu1 114.66(19) . .
N1 C7 C8 122.4(3) . .
N1 C7 H7 118.8 . .
C8 C7 H7 118.8 . .
C9 C8 C7 119.6(3) . .
C9 C8 H8 120.2 . .
C7 C8 H8 120.2 . .
C8 C9 C10 119.6(3) . .
C8 C9 H9 120.2 . .
C10 C9 H9 120.2 . .
C9 C10 C11 117.4(3) . .
C9 C10 C12 123.8(3) . .
C11 C10 C12 118.9(3) . .
N1 C11 C10 122.4(3) . .
N1 C11 C17 117.8(2) . 2_655
C10 C11 C17 119.8(3) . 2_655
C18 C12 C10 121.4(3) 2_655 .
C18 C12 H12 119.3 2_655 .
C10 C12 H12 119.3 . .
C13 N2 C17 117.9(3) . .
C13 N2 Cu1 131.8(2) . .
C17 N2 Cu1 110.26(19) . .
N2 C13 C14 122.9(3) . .
N2 C13 H13 118.5 . .
C14 C13 H13 118.5 . .
C15 C14 C13 119.5(3) . .
C15 C14 H14 120.3 . .
C13 C14 H14 120.3 . .
C14 C15 C16 119.8(3) . .
C14 C15 H15 120.1 . .
C16 C15 H15 120.1 . .
C15 C16 C17 116.6(3) . .
C15 C16 C18 124.2(3) . .
C17 C16 C18 119.2(3) . .
N2 C17 C16 123.3(3) . .
N2 C17 C11 117.1(3) . 2_655
C16 C17 C11 119.6(3) . 2_655
C12 C18 C16 121.1(3) 2_655 .
C12 C18 H18 119.4 2_655 .
C16 C18 H18 119.4 . .
C19 O3 H3 109.5 . .
O3 C19 O3 101.2(10) 2_655 .
O3 C19 H19A 129.4(5) 2_655 .
O3 C19 H19A 129.4(5) . .
O3 C19 H19B 42(5) 2_655 .
O3 C19 H19B 101(2) . .
H19A C19 H19B 116(4) . .
O3 C19 H19C 59(4) 2_655 .
O3 C19 H19C 101(2) . .
H19A C19 H19C 104(2) . .
H19B C19 H19C 100(2) . .

loop_
_geom_bond_atom_site_label_1
_geom_bond_atom_site_label_2
_geom_bond_distance
_geom_bond_site_symmetry_2
Cu1 N1 2.016(2) .
Cu1 N1 2.016(2) 2_655
Cu1 N2 2.161(3) 2_655
Cu1 N2 2.161(3) .
Cu1 O1 2.161(2) .
Cu1 O1 2.161(2) 2_655
Cl1 C2 1.744(3) .
O1 C1 1.265(4) .
O2 C3 1.229(4) .
C1 C2 1.373(4) .
C1 C1 1.547(6) 2_655
C2 C3 1.411(4) .
C3 C3 1.557(6) 2_655
N1 C7 1.326(4) .
N1 C11 1.359(4) .
C7 C8 1.393(5) .
C7 H7 0.93 .
C8 C9 1.369(5) .
C8 H8 0.93 .
C9 C10 1.401(5) .
C9 H9 0.93 .
C10 C11 1.408(4) .
C10 C12 1.438(5) .
C11 C17 1.434(4) 2_655
C12 C18 1.341(6) 2_655
C12 H12 0.93 .
N2 C13 1.317(4) .
N2 C17 1.362(4) .
C13 C14 1.405(5) .
C13 H13 0.93 .
C14 C15 1.362(6) .
C14 H14 0.93 .
C15 C16 1.407(5) .
C15 H15 0.93 .
C16 C17 1.412(4) .
C16 C18 1.429(5) .
C17 C11 1.434(4) 2_655
C18 C12 1.341(6) 2_655
C18 H18 0.93 .
O3 C19 1.209(8) .
O3 H3 0.82 .
C19 O3 1.209(8) 2_655
C19 H19A 0.921(10) .
C19 H19B 0.972(11) .
C19 H19C 0.972(11) .

loop_
_geom_torsion_atom_site_label_1
_geom_torsion_atom_site_label_2
_geom_torsion_atom_site_label_3
_geom_torsion_atom_site_label_4
_geom_torsion
_geom_torsion_site_symmetry_1
_geom_torsion_site_symmetry_4
N1 Cu1 O1 C1 90.3(2) . .
N1 Cu1 O1 C1 -92.3(2) 2_655 .
N2 Cu1 O1 C1 41.1(5) 2_655 .
N2 Cu1 O1 C1 -172.5(2) . .
O1 Cu1 O1 C1 -1.68(15) 2_655 .
Cu1 O1 C1 C2 -174.3(2) . .
Cu1 O1 C1 C1 4.2(4) . 2_655
O1 C1 C2 C3 -177.3(3) . .
C1 C1 C2 C3 4.2(5) 2_655 .
O1 C1 C2 Cl1 1.9(4) . .
C1 C1 C2 Cl1 -176.6(2) 2_655 .
C1 C2 C3 O2 -177.5(3) . .
Cl1 C2 C3 O2 3.3(4) . .
C1 C2 C3 C3 4.0(5) . 2_655
Cl1 C2 C3 C3 -175.3(2) . 2_655
N1 Cu1 N1 C7 -133.0(3) 2_655 .
N2 Cu1 N1 C7 178.6(3) 2_655 .
N2 Cu1 N1 C7 -85.1(3) . .
O1 Cu1 N1 C7 8.9(3) . .
O1 Cu1 N1 C7 85.1(3) 2_655 .
N1 Cu1 N1 C11 49.71(19) 2_655 .
N2 Cu1 N1 C11 1.34(19) 2_655 .
N2 Cu1 N1 C11 97.6(2) . .
O1 Cu1 N1 C11 -168.3(2) . .
O1 Cu1 N1 C11 -92.2(2) 2_655 .
C11 N1 C7 C8 0.8(5) . .
Cu1 N1 C7 C8 -176.4(2) . .
N1 C7 C8 C9 -1.2(5) . .
C7 C8 C9 C10 0.3(5) . .
C8 C9 C10 C11 0.9(5) . .
C8 C9 C10 C12 -179.4(3) . .
C7 N1 C11 C10 0.5(4) . .
Cu1 N1 C11 C10 178.0(2) . .
C7 N1 C11 C17 -179.8(3) . 2_655
Cu1 N1 C11 C17 -2.2(3) . 2_655
C9 C10 C11 N1 -1.3(4) . .
C12 C10 C11 N1 178.9(3) . .
C9 C10 C11 C17 179.0(3) . 2_655
C12 C10 C11 C17 -0.8(4) . 2_655
C9 C10 C12 C18 -179.0(4) . 2_655
C11 C10 C12 C18 0.8(5) . 2_655
N1 Cu1 N2 C13 3.6(3) . .
N1 Cu1 N2 C13 -179.6(3) 2_655 .
N2 Cu1 N2 C13 84.4(3) 2_655 .
O1 Cu1 N2 C13 -88.1(3) . .
O1 Cu1 N2 C13 -129.5(4) 2_655 .
N1 Cu1 N2 C17 -177.06(19) . .
N1 Cu1 N2 C17 -0.27(19) 2_655 .
N2 Cu1 N2 C17 -96.2(2) 2_655 .
O1 Cu1 N2 C17 91.3(2) . .
O1 Cu1 N2 C17 49.9(5) 2_655 .
C17 N2 C13 C14 0.7(5) . .
Cu1 N2 C13 C14 180.0(3) . .
N2 C13 C14 C15 -0.9(6) . .
C13 C14 C15 C16 0.4(6) . .
C14 C15 C16 C17 0.2(5) . .
C14 C15 C16 C18 -178.6(4) . .
C13 N2 C17 C16 0.0(4) . .
Cu1 N2 C17 C16 -179.5(2) . .
C13 N2 C17 C11 178.7(3) . 2_655
Cu1 N2 C17 C11 -0.8(3) . 2_655
C15 C16 C17 N2 -0.4(5) . .
C18 C16 C17 N2 178.5(3) . .
C15 C16 C17 C11 -179.1(3) . 2_655
C18 C16 C17 C11 -0.2(5) . 2_655
C15 C16 C18 C12 178.9(4) . 2_655
C17 C16 C18 C12 0.1(5) . 2_655
